data_4118484
loop_
_publ_author_name
'Moira Ciardi'
'Francesca Tancini'
'Guzm\'an Gil-Ram\'irez'
'Eduardo C. Escudero Ad\'an'
'Chiara Massera'
'Enrico Dalcanale'
'Pablo Ballester'

_publ_section_title
;
 Switching from Separated to Contact Ion-Pair Binding Modes with
 Diastereomeric Calix[4]pyrrole Bis-phosphonate Receptors
;
_journal_name_full 'Journal of the American Chemical Society'
_journal_page_first 13121
_journal_page_last 13132
_journal_paper_doi 10.1021/ja305684m
_journal_volume 134
_journal_year 2012
_chemical_formula_sum 'C62 H57 N5 O8 P2'
_chemical_formula_weight 1062.07
_chemical_name_systematic
;
 ?
;
_space_group_IT_number 62
_symmetry_cell_setting orthorhombic
_symmetry_space_group_name_Hall '-P 2ac 2n'
_symmetry_space_group_name_H-M 'P n m a'
_atom_sites_solution_hydrogens geom
_atom_sites_solution_primary direct
_atom_sites_solution_secondary difmap
_audit_creation_method SHELXL-97
_cell_angle_alpha 90.00
_cell_angle_beta 90.00
_cell_angle_gamma 90.00
_cell_formula_units_Z 4
_cell_length_a 11.097(3)
_cell_length_b 21.896(6)
_cell_length_c 22.955(6)
_cell_measurement_reflns_used 6783
_cell_measurement_temperature 293(2)
_cell_measurement_theta_max 28.52
_cell_measurement_theta_min 1.77
_cell_volume 5578(3)
_computing_cell_refinement smart
_computing_data_collection SMART
_computing_data_reduction 'SAINT (Bruker, 1998)'
_computing_structure_refinement 'SHELXL-97 (G. M. Sheldrick, 2008, Acta Cryst. A64, 112-122)'
_computing_structure_solution 'SIR97 (Giacovazzo et al., 1999)'
_diffrn_ambient_temperature 293(2)
_diffrn_detector_area_resol_mean '8.192 pixels/mm'
_diffrn_measured_fraction_theta_full 0.985
_diffrn_measured_fraction_theta_max 0.985
_diffrn_measurement_device_type 'BRUKER AXS SMART 1000'
_diffrn_measurement_method omega-scan
_diffrn_radiation_monochromator graphite
_diffrn_radiation_source 'fine-focus sealed tube'
_diffrn_radiation_type MoK\a
_diffrn_radiation_wavelength 0.71069
_diffrn_reflns_av_R_equivalents 0.0598
_diffrn_reflns_av_sigmaI/netI 0.1290
_diffrn_reflns_limit_h_max 14
_diffrn_reflns_limit_h_min -14
_diffrn_reflns_limit_k_max 29
_diffrn_reflns_limit_k_min -29
_diffrn_reflns_limit_l_max 30
_diffrn_reflns_limit_l_min -30
_diffrn_reflns_number 13748
_diffrn_reflns_theta_full 28.52
_diffrn_reflns_theta_max 28.52
_diffrn_reflns_theta_min 1.77
_diffrn_standards_decay_% 0
_diffrn_standards_interval_count 0
_diffrn_standards_interval_time 0
_diffrn_standards_number 0
_exptl_absorpt_coefficient_mu 0.138
_exptl_absorpt_correction_T_max 0.745698
_exptl_absorpt_correction_T_min 0.552760
_exptl_absorpt_correction_type multi-scan
_exptl_absorpt_process_details 'Bruker Apex-II Twinabs (Sheldrick, 2008)'
_exptl_crystal_colour colourless
_exptl_crystal_density_diffrn 1.265
_exptl_crystal_description prismatic
_exptl_crystal_F_000 2232
_exptl_crystal_size_max 0.10
_exptl_crystal_size_mid 0.09
_exptl_crystal_size_min 0.07
_refine_diff_density_max 1.379
_refine_diff_density_min -0.289
_refine_diff_density_rms 0.082
_refine_ls_extinction_method none
_refine_ls_goodness_of_fit_ref 1.004
_refine_ls_hydrogen_treatment constr
_refine_ls_matrix_type full
_refine_ls_number_parameters 358
_refine_ls_number_reflns 7153
_refine_ls_number_restraints 0
_refine_ls_restrained_S_all 1.004
_refine_ls_R_factor_all 0.2181
_refine_ls_R_factor_gt 0.0891
_refine_ls_shift/su_max 0.001
_refine_ls_shift/su_mean 0.000
_refine_ls_structure_factor_coef Fsqd
_refine_ls_weighting_details 'calc w=1/[\s^2^(Fo^2^)+(0.1217P)^2^+0.0000P] where P=(Fo^2^+2Fc^2^)/3'
_refine_ls_weighting_scheme calc
_refine_ls_wR_factor_gt 0.2251
_refine_ls_wR_factor_ref 0.2689
_reflns_number_gt 2593
_reflns_number_total 7153
_reflns_threshold_expression >2sigma(I)
_cod_data_source_file ja305684m_si_007.cif
_cod_data_source_block shelxl
_cod_database_code 4118484

loop_
_symmetry_equiv_pos_as_xyz
'x, y, z'
'-x+1/2, -y, z+1/2'
'x+1/2, -y+1/2, -z+1/2'
'-x, y+1/2, -z'
'-x, -y, -z'
'x-1/2, y, -z-1/2'
'-x-1/2, y-1/2, z-1/2'
'x, -y-1/2, z'

loop_
_atom_site_label
_atom_site_type_symbol
_atom_site_fract_x
_atom_site_fract_y
_atom_site_fract_z
_atom_site_U_iso_or_equiv
_atom_site_adp_type
_atom_site_occupancy
_atom_site_symmetry_multiplicity
_atom_site_calc_flag
_atom_site_refinement_flags
P1A P 0.63357(10) 0.04358(5) 0.63397(5) 0.0672(4) Uani 1 1 d .
O1A O 0.7697(2) 0.03286(13) 0.65385(14) 0.0799(9) Uani 1 1 d .
O2A O 0.6355(3) 0.02698(14) 0.56631(13) 0.0840(10) Uani 1 1 d .
O3A O 0.5846(3) 0.10373(13) 0.64795(13) 0.0781(9) Uani 1 1 d .
N1A N 1.1369(4) 0.2500 0.5922(2) 0.0621(13) Uani 1 2 d S
H1A H 1.0627 0.2500 0.5814 0.075 Uiso 1 2 calc SR
C1A C 1.2044(3) 0.19736(18) 0.60207(18) 0.0600(11) Uani 1 1 d .
C2A C 1.3178(3) 0.21758(18) 0.61699(19) 0.0684(12) Uani 1 1 d .
H2A H 1.3836 0.1928 0.6256 0.082 Uiso 1 1 calc R
C5A C 1.1509(3) 0.13512(18) 0.59853(19) 0.0609(11) Uani 1 1 d .
C6A C 1.2457(4) 0.0885(2) 0.6193(2) 0.0799(13) Uani 1 1 d .
H6A1 H 1.3178 0.0931 0.5966 0.120 Uiso 1 1 calc R
H6A2 H 1.2147 0.0479 0.6145 0.120 Uiso 1 1 calc R
H6A3 H 1.2637 0.0956 0.6596 0.120 Uiso 1 1 calc R
C7A C 1.0406(4) 0.12925(18) 0.63933(19) 0.0616(11) Uani 1 1 d .
C8A C 0.9517(3) 0.08531(19) 0.62826(18) 0.0616(11) Uani 1 1 d .
H8A H 0.9590 0.0594 0.5963 0.074 Uiso 1 1 calc R
C9A C 0.8531(4) 0.0804(2) 0.6647(2) 0.0665(11) Uani 1 1 d .
C10A C 0.8380(4) 0.1171(2) 0.7123(2) 0.0805(13) Uani 1 1 d .
H10A H 0.7696 0.1140 0.7355 0.097 Uiso 1 1 calc R
C11A C 0.9276(5) 0.1591(2) 0.7248(2) 0.0900(15) Uani 1 1 d .
H11A H 0.9207 0.1838 0.7577 0.108 Uiso 1 1 calc R
C12A C 1.0285(4) 0.1649(2) 0.6886(2) 0.0738(12) Uani 1 1 d .
H12A H 1.0882 0.1930 0.6979 0.089 Uiso 1 1 calc R
C13A C 0.5599(4) -0.0194(2) 0.66597(18) 0.0650(11) Uani 1 1 d .
C14A C 0.4662(4) -0.0092(2) 0.7033(2) 0.0828(14) Uani 1 1 d .
H14A H 0.4422 0.0307 0.7107 0.099 Uiso 1 1 calc R
C15A C 0.4076(5) -0.0554(3) 0.7298(2) 0.0990(17) Uani 1 1 d .
H15A H 0.3443 -0.0466 0.7550 0.119 Uiso 1 1 calc R
C16A C 0.4387(5) -0.1138(3) 0.7205(2) 0.0959(17) Uani 1 1 d .
H16A H 0.3975 -0.1455 0.7386 0.115 Uiso 1 1 calc R
C17A C 0.5326(6) -0.1254(3) 0.6837(3) 0.1108(19) Uani 1 1 d .
H17A H 0.5552 -0.1656 0.6766 0.133 Uiso 1 1 calc R
C18A C 0.5939(5) -0.0789(2) 0.6571(2) 0.0938(16) Uani 1 1 d .
H18A H 0.6588 -0.0877 0.6329 0.113 Uiso 1 1 calc R
N1B N 1.0100(3) 0.14270(14) 0.51084(14) 0.0557(8) Uani 1 1 d .
H1B H 0.9616 0.1678 0.5276 0.067 Uiso 1 1 calc R
C1B C 0.9943(4) 0.11996(18) 0.45533(17) 0.0578(10) Uani 1 1 d .
C2B C 1.0938(4) 0.08414(19) 0.4454(2) 0.0757(13) Uani 1 1 d .
H2B H 1.1102 0.0631 0.4111 0.091 Uiso 1 1 calc R
C3B C 1.1670(4) 0.08454(19) 0.4956(2) 0.0737(13) Uani 1 1 d .
H3B H 1.2396 0.0639 0.5001 0.088 Uiso 1 1 calc R
C4B C 1.1134(3) 0.12003(18) 0.53581(18) 0.0601(10) Uani 1 1 d .
C5B C 0.8848(4) 0.13425(19) 0.41844(16) 0.0613(11) Uani 1 1 d .
C6B C 0.8797(5) 0.0886(2) 0.36711(19) 0.0842(14) Uani 1 1 d .
H6B1 H 0.9503 0.0934 0.3434 0.126 Uiso 1 1 calc R
H6B2 H 0.8092 0.0965 0.3441 0.126 Uiso 1 1 calc R
H6B3 H 0.8765 0.0477 0.3820 0.126 Uiso 1 1 calc R
C7B C 0.7669(4) 0.1259(2) 0.45284(18) 0.0646(11) Uani 1 1 d .
C8B C 0.6652(4) 0.1594(3) 0.4382(2) 0.0934(17) Uani 1 1 d .
H8B H 0.6705 0.1889 0.4091 0.112 Uiso 1 1 calc R
C9B C 0.5557(5) 0.1498(4) 0.4660(3) 0.130(3) Uani 1 1 d .
H9B H 0.4889 0.1731 0.4557 0.156 Uiso 1 1 calc R
C10B C 0.5457(4) 0.1062(3) 0.5087(2) 0.1061(19) Uani 1 1 d .
H10B H 0.4723 0.0989 0.5270 0.127 Uiso 1 1 calc R
C11B C 0.6461(4) 0.0737(2) 0.52362(19) 0.0744(13) Uani 1 1 d .
C12B C 0.7564(4) 0.08172(19) 0.49619(17) 0.0603(11) Uani 1 1 d .
H12B H 0.8224 0.0579 0.5066 0.072 Uiso 1 1 calc R
N1C N 0.8919(4) 0.2500 0.42727(19) 0.0564(12) Uani 1 2 d S
H1C H 0.8901 0.2500 0.4647 0.068 Uiso 1 2 calc SR
C1C C 0.8935(4) 0.1982(2) 0.39264(18) 0.0637(11) Uani 1 1 d .
C2C C 0.8936(5) 0.2188(2) 0.3366(2) 0.0845(14) Uani 1 1 d .
H2C H 0.8937 0.1942 0.3036 0.101 Uiso 1 1 calc R
O1W O 0.2334(5) 0.2500 0.3127(3) 0.145(2) Uani 1 2 d S
O2W O 0.2686(6) 0.2500 0.4384(3) 0.154(2) Uani 1 2 d S
N1S N 0.8578(5) 0.2500 0.5651(3) 0.0787(16) Uani 1 2 d S
C1S C 0.7694(10) 0.2500 0.5960(4) 0.105(3) Uani 1 2 d S
C2S C 0.6607(11) 0.2500 0.6337(5) 0.165(4) Uiso 1 2 d S
H2S1 H 0.6757 0.2256 0.6677 0.248 Uiso 0.50 1 calc PR
H2S2 H 0.5938 0.2333 0.6125 0.248 Uiso 0.50 1 calc PR
H2S3 H 0.6424 0.2911 0.6453 0.248 Uiso 0.50 1 calc PR

loop_
_atom_site_aniso_label
_atom_site_aniso_U_11
_atom_site_aniso_U_22
_atom_site_aniso_U_33
_atom_site_aniso_U_23
_atom_site_aniso_U_13
_atom_site_aniso_U_12
P1A 0.0643(7) 0.0678(8) 0.0696(8) 0.0020(6) 0.0105(6) -0.0046(6)
O1A 0.0627(18) 0.0671(19) 0.110(2) 0.0020(17) 0.0068(16) -0.0103(15)
O2A 0.099(2) 0.083(2) 0.070(2) -0.0005(17) 0.0201(17) -0.0199(18)
O3A 0.0822(19) 0.0655(19) 0.087(2) -0.0028(16) 0.0031(16) 0.0068(16)
N1A 0.039(2) 0.054(3) 0.094(4) 0.000 -0.012(2) 0.000
C1A 0.045(2) 0.060(3) 0.075(3) 0.004(2) -0.008(2) 0.0017(19)
C2A 0.045(2) 0.067(2) 0.093(3) 0.002(2) -0.012(2) 0.0057(19)
C5A 0.047(2) 0.055(3) 0.080(3) 0.003(2) -0.004(2) 0.0067(18)
C6A 0.061(2) 0.071(3) 0.108(4) 0.005(3) -0.021(2) 0.009(2)
C7A 0.060(2) 0.057(3) 0.069(3) 0.007(2) -0.012(2) 0.002(2)
C8A 0.058(2) 0.062(3) 0.065(3) 0.003(2) -0.005(2) 0.003(2)
C9A 0.061(3) 0.065(3) 0.074(3) 0.002(2) -0.003(2) -0.003(2)
C10A 0.081(3) 0.092(4) 0.068(3) 0.000(3) 0.017(3) -0.011(3)
C11A 0.116(4) 0.093(4) 0.061(3) -0.009(3) 0.003(3) -0.020(3)
C12A 0.081(3) 0.070(3) 0.071(3) 0.004(2) -0.016(3) -0.015(2)
C13A 0.063(3) 0.068(3) 0.064(3) 0.003(2) 0.011(2) -0.007(2)
C14A 0.079(3) 0.087(3) 0.082(3) 0.020(3) 0.020(3) 0.008(3)
C15A 0.088(4) 0.114(5) 0.095(4) 0.022(4) 0.024(3) -0.001(3)
C16A 0.097(4) 0.119(5) 0.072(3) 0.033(3) -0.011(3) -0.036(4)
C17A 0.134(5) 0.077(4) 0.122(5) 0.006(4) 0.013(4) -0.016(4)
C18A 0.100(4) 0.073(4) 0.108(4) -0.004(3) 0.040(3) -0.014(3)
N1B 0.0473(18) 0.058(2) 0.061(2) -0.0071(17) 0.0042(15) 0.0065(15)
C1B 0.060(2) 0.059(2) 0.054(2) -0.009(2) 0.015(2) -0.007(2)
C2B 0.072(3) 0.069(3) 0.087(3) -0.019(3) 0.022(3) -0.006(2)
C3B 0.052(2) 0.071(3) 0.098(4) -0.018(3) 0.009(2) 0.005(2)
C4B 0.050(2) 0.059(2) 0.071(3) -0.002(2) 0.003(2) 0.003(2)
C5B 0.068(3) 0.066(3) 0.049(2) -0.005(2) 0.008(2) -0.011(2)
C6B 0.112(4) 0.074(3) 0.067(3) -0.015(2) 0.007(3) -0.023(3)
C7B 0.064(3) 0.076(3) 0.053(2) -0.002(2) -0.003(2) -0.017(2)
C8B 0.064(3) 0.141(5) 0.075(3) 0.044(3) -0.003(3) -0.001(3)
C9B 0.054(3) 0.215(7) 0.120(5) 0.070(5) -0.001(3) 0.009(4)
C10B 0.050(3) 0.166(6) 0.103(4) 0.040(4) 0.006(3) -0.010(3)
C11B 0.079(3) 0.086(3) 0.058(3) 0.009(2) 0.000(2) -0.022(3)
C12B 0.059(2) 0.065(3) 0.057(2) -0.008(2) -0.001(2) -0.009(2)
N1C 0.060(3) 0.068(3) 0.042(3) 0.000 0.004(2) 0.000
C1C 0.066(2) 0.073(3) 0.052(2) -0.009(2) 0.017(2) 0.001(2)
C2C 0.125(4) 0.076(3) 0.052(3) -0.007(2) 0.019(3) -0.008(3)
O1W 0.107(4) 0.156(5) 0.172(6) 0.000 0.017(4) 0.000
O2W 0.156(6) 0.133(5) 0.172(6) 0.000 -0.036(5) 0.000
N1S 0.067(3) 0.091(4) 0.079(4) 0.000 -0.008(3) 0.000
C1S 0.167(9) 0.056(4) 0.093(6) 0.000 0.004(6) 0.000

loop_
_atom_type_symbol
_atom_type_description
_atom_type_scat_dispersion_real
_atom_type_scat_dispersion_imag
_atom_type_scat_source
C C 0.0033 0.0016 'International Tables Vol C Tables 4.2.6.8 and 6.1.1.4'
H H 0.0000 0.0000 'International Tables Vol C Tables 4.2.6.8 and 6.1.1.4'
N N 0.0061 0.0033 'International Tables Vol C Tables 4.2.6.8 and 6.1.1.4'
O O 0.0106 0.0060 'International Tables Vol C Tables 4.2.6.8 and 6.1.1.4'
P P 0.1023 0.0942 'International Tables Vol C Tables 4.2.6.8 and 6.1.1.4'

loop_
_geom_angle_atom_site_label_1
_geom_angle_atom_site_label_2
_geom_angle_atom_site_label_3
_geom_angle
_geom_angle_site_symmetry_1
_geom_angle_site_symmetry_3
O3A P1A O2A 115.11(18) . .
O3A P1A O1A 114.97(18) . .
O2A P1A O1A 103.44(18) . .
O3A P1A C13A 116.2(2) . .
O2A P1A C13A 103.52(19) . .
O1A P1A C13A 101.81(19) . .
C9A O1A P1A 124.2(3) . .
C11B O2A P1A 120.5(3) . .
C1A N1A C1A 111.7(4) 8_565 .
C1A N1A H1A 124.2 8_565 .
C1A N1A H1A 124.2 . .
C2A C1A N1A 105.4(3) . .
C2A C1A C5A 132.3(3) . .
N1A C1A C5A 122.3(3) . .
C1A C2A C2A 108.8(2) . 8_565
C1A C2A H2A 125.6 . .
C2A C2A H2A 125.6 8_565 .
C1A C5A C4B 110.9(3) . .
C1A C5A C6A 108.4(3) . .
C4B C5A C6A 109.4(3) . .
C1A C5A C7A 111.0(3) . .
C4B C5A C7A 109.6(3) . .
C6A C5A C7A 107.4(3) . .
C5A C6A H6A1 109.5 . .
C5A C6A H6A2 109.5 . .
H6A1 C6A H6A2 109.5 . .
C5A C6A H6A3 109.5 . .
H6A1 C6A H6A3 109.5 . .
H6A2 C6A H6A3 109.5 . .
C12A C7A C8A 117.9(4) . .
C12A C7A C5A 121.8(4) . .
C8A C7A C5A 120.3(4) . .
C9A C8A C7A 120.1(4) . .
C9A C8A H8A 119.9 . .
C7A C8A H8A 119.9 . .
C10A C9A C8A 122.3(4) . .
C10A C9A O1A 119.5(4) . .
C8A C9A O1A 118.0(4) . .
C9A C10A C11A 118.0(4) . .
C9A C10A H10A 121.0 . .
C11A C10A H10A 121.0 . .
C10A C11A C12A 120.7(5) . .
C10A C11A H11A 119.7 . .
C12A C11A H11A 119.7 . .
C7A C12A C11A 120.9(4) . .
C7A C12A H12A 119.5 . .
C11A C12A H12A 119.5 . .
C14A C13A C18A 117.2(4) . .
C14A C13A P1A 119.2(4) . .
C18A C13A P1A 123.6(3) . .
C15A C14A C13A 121.9(5) . .
C15A C14A H14A 119.1 . .
C13A C14A H14A 119.1 . .
C14A C15A C16A 121.3(5) . .
C14A C15A H15A 119.4 . .
C16A C15A H15A 119.4 . .
C17A C16A C15A 118.3(5) . .
C17A C16A H16A 120.9 . .
C15A C16A H16A 120.9 . .
C16A C17A C18A 121.1(6) . .
C16A C17A H17A 119.5 . .
C18A C17A H17A 119.5 . .
C17A C18A C13A 120.3(5) . .
C17A C18A H18A 119.8 . .
C13A C18A H18A 119.8 . .
C4B N1B C1B 111.1(3) . .
C4B N1B H1B 124.4 . .
C1B N1B H1B 124.4 . .
C2B C1B N1B 104.9(4) . .
C2B C1B C5B 132.1(4) . .
N1B C1B C5B 122.9(3) . .
C1B C2B C3B 108.9(4) . .
C1B C2B H2B 125.6 . .
C3B C2B H2B 125.6 . .
C4B C3B C2B 108.1(4) . .
C4B C3B H3B 126.0 . .
C2B C3B H3B 126.0 . .
C3B C4B N1B 106.9(4) . .
C3B C4B C5A 130.4(4) . .
N1B C4B C5A 122.6(3) . .
C1B C5B C1C 110.9(3) . .
C1B C5B C7B 111.8(3) . .
C1C C5B C7B 111.3(3) . .
C1B C5B C6B 108.8(3) . .
C1C C5B C6B 107.4(3) . .
C7B C5B C6B 106.4(3) . .
C5B C6B H6B1 109.5 . .
C5B C6B H6B2 109.5 . .
H6B1 C6B H6B2 109.5 . .
C5B C6B H6B3 109.5 . .
H6B1 C6B H6B3 109.5 . .
H6B2 C6B H6B3 109.5 . .
C8B C7B C12B 118.2(4) . .
C8B C7B C5B 120.2(4) . .
C12B C7B C5B 121.4(4) . .
C9B C8B C7B 121.3(5) . .
C9B C8B H8B 119.3 . .
C7B C8B H8B 119.3 . .
C8B C9B C10B 120.3(5) . .
C8B C9B H9B 119.9 . .
C10B C9B H9B 119.9 . .
C11B C10B C9B 118.3(4) . .
C11B C10B H10B 120.8 . .
C9B C10B H10B 120.8 . .
C10B C11B C12B 122.7(4) . .
C10B C11B O2A 118.6(4) . .
C12B C11B O2A 118.5(4) . .
C11B C12B C7B 119.1(4) . .
C11B C12B H12B 120.5 . .
C7B C12B H12B 120.5 . .
C1C N1C C1C 110.0(5) . 8_565
C1C N1C H1C 125.0 . .
C1C N1C H1C 125.0 8_565 .
C2C C1C N1C 105.7(4) . .
C2C C1C C5B 132.1(4) . .
N1C C1C C5B 121.9(3) . .
C1C C2C C2C 109.3(3) . 8_565
C1C C2C H2C 125.3 . .
C2C C2C H2C 125.3 8_565 .
N1S C1S C2S 179.8(10) . .
C1S C2S H2S1 109.5 . .
C1S C2S H2S2 109.5 . .
H2S1 C2S H2S2 109.5 . .
C1S C2S H2S3 109.5 . .
H2S1 C2S H2S3 109.5 . .
H2S2 C2S H2S3 109.5 . .

loop_
_geom_bond_atom_site_label_1
_geom_bond_atom_site_label_2
_geom_bond_distance
_geom_bond_site_symmetry_2
P1A O3A 1.461(3) .
P1A O2A 1.595(3) .
P1A O1A 1.595(3) .
P1A C13A 1.763(4) .
O1A C9A 1.414(5) .
O2A C11B 1.422(5) .
N1A C1A 1.393(4) 8_565
N1A C1A 1.393(4) .
N1A H1A 0.8600 .
C1A C2A 1.378(5) .
C1A C5A 1.489(5) .
C2A C2A 1.420(8) 8_565
C2A H2A 0.9300 .
C5A C4B 1.534(6) .
C5A C6A 1.541(5) .
C5A C7A 1.546(6) .
C6A H6A1 0.9600 .
C6A H6A2 0.9600 .
C6A H6A3 0.9600 .
C7A C12A 1.381(6) .
C7A C8A 1.401(5) .
C8A C9A 1.381(6) .
C8A H8A 0.9300 .
C9A C10A 1.366(6) .
C10A C11A 1.386(7) .
C10A H10A 0.9300 .
C11A C12A 1.400(7) .
C11A H11A 0.9300 .
C12A H12A 0.9300 .
C13A C14A 1.366(6) .
C13A C18A 1.372(6) .
C14A C15A 1.347(7) .
C14A H14A 0.9300 .
C15A C16A 1.341(7) .
C15A H15A 0.9300 .
C16A C17A 1.364(8) .
C16A H16A 0.9300 .
C17A C18A 1.368(7) .
C17A H17A 0.9300 .
C18A H18A 0.9300 .
N1B C4B 1.375(5) .
N1B C1B 1.379(5) .
N1B H1B 0.8600 .
C1B C2B 1.374(5) .
C1B C5B 1.514(6) .
C2B C3B 1.410(6) .
C2B H2B 0.9300 .
C3B C4B 1.345(5) .
C3B H3B 0.9300 .
C5B C1C 1.523(6) .
C5B C7B 1.540(5) .
C5B C6B 1.546(5) .
C6B H6B1 0.9600 .
C6B H6B2 0.9600 .
C6B H6B3 0.9600 .
C7B C8B 1.388(6) .
C7B C12B 1.392(5) .
C8B C9B 1.388(7) .
C8B H8B 0.9300 .
C9B C10B 1.375(7) .
C9B H9B 0.9300 .
C10B C11B 1.366(7) .
C10B H10B 0.9300 .
C11B C12B 1.387(6) .
C12B H12B 0.9300 .
N1C C1C 1.386(4) .
N1C C1C 1.386(5) 8_565
N1C H1C 0.8600 .
C1C C2C 1.363(6) .
C2C C2C 1.368(9) 8_565
C2C H2C 0.9300 .
N1S C1S 1.211(10) .
C1S C2S 1.484(15) .
C2S H2S1 0.9600 .
C2S H2S2 0.9600 .
C2S H2S3 0.9600 .
